data_4507136
loop_
_publ_author_name
'Sydora, Orson L.'
'Jones, Thomas C.'
'Small, Brooke L.'
'Nett, Alex J.'
'Fischer, Anne A.'
'Carney, Michael J.'

_publ_section_title
;
 Selective Ethylene Tri-/Tetramerization Catalysts
;
_journal_issue 12
_journal_name_full 'ACS Catalysis'
_journal_page_first 2452
_journal_paper_doi 10.1021/cs300488t
_journal_volume 2
_journal_year 2012
_chemical_formula_moiety 'C29 H28 Cl3 Cr N3 P, C2 H3 N'
_chemical_formula_sum 'C31 H31 Cl3 Cr N4 P'
_chemical_formula_weight 648.92
_chemical_name_common 08212z
_chemical_name_systematic
; 
 ? 
;
_space_group_IT_number 61
_symmetry_cell_setting orthorhombic
_symmetry_space_group_name_Hall '-P 2ac 2ab'
_symmetry_space_group_name_H-M 'P b c a'
_atom_sites_solution_hydrogens geom
_atom_sites_solution_primary direct
_atom_sites_solution_secondary difmap
_audit_creation_method SHELXL-97
_cell_angle_alpha 90.00
_cell_angle_beta 90.00
_cell_angle_gamma 90.00
_cell_formula_units_Z 8
_cell_length_a 11.2332(9)
_cell_length_b 16.7375(14)
_cell_length_c 33.095(3)
_cell_measurement_reflns_used 3979
_cell_measurement_temperature 173(2)
_cell_measurement_theta_max 26.58
_cell_measurement_theta_min 2.27
_cell_volume 6222.4(9)
_computing_cell_refinement 'SAINT, Bruker'
_computing_data_collection 'SMART, Bruker'
_computing_data_reduction 'SAINT, Bruker'
_computing_molecular_graphics 'SHELXTL, Bruker'
_computing_publication_material 'Bruker SHELXTL'
_computing_structure_refinement 'SHELXL-97 (Sheldrick, 1997)'
_computing_structure_solution 'SHELXS-97 (Sheldrick, 1990)'
_diffrn_ambient_temperature 173(2)
_diffrn_measured_fraction_theta_full 0.997
_diffrn_measured_fraction_theta_max 0.997
_diffrn_measurement_device_type 'Bruker SMART Platform CCD'
_diffrn_measurement_method 'area detector, omega scans per phi'
_diffrn_radiation_monochromator graphite
_diffrn_radiation_source 'normal-focus sealed tube'
_diffrn_radiation_type MoK\a
_diffrn_radiation_wavelength 0.71073
_diffrn_reflns_av_R_equivalents 0.0776
_diffrn_reflns_av_sigmaI/netI 0.0514
_diffrn_reflns_limit_h_max 14
_diffrn_reflns_limit_h_min -14
_diffrn_reflns_limit_k_max 21
_diffrn_reflns_limit_k_min -21
_diffrn_reflns_limit_l_max 42
_diffrn_reflns_limit_l_min -39
_diffrn_reflns_number 56742
_diffrn_reflns_theta_full 27.48
_diffrn_reflns_theta_max 27.48
_diffrn_reflns_theta_min 2.19
_exptl_absorpt_coefficient_mu 0.704
_exptl_absorpt_correction_T_max 0.8720
_exptl_absorpt_correction_T_min 0.7196
_exptl_absorpt_correction_type multi-scan
_exptl_absorpt_process_details 'SADABS, R. Blessing, 1995'
_exptl_crystal_colour Green
_exptl_crystal_density_diffrn 1.385
_exptl_crystal_density_method 'not measured'
_exptl_crystal_description Plate
_exptl_crystal_F_000 2680
_exptl_crystal_size_max 0.50
_exptl_crystal_size_mid 0.30
_exptl_crystal_size_min 0.20
_refine_diff_density_max 0.513
_refine_diff_density_min -0.370
_refine_diff_density_rms 0.064
_refine_ls_extinction_method none
_refine_ls_goodness_of_fit_ref 0.990
_refine_ls_hydrogen_treatment mixed
_refine_ls_matrix_type full
_refine_ls_number_parameters 368
_refine_ls_number_reflns 7121
_refine_ls_number_restraints 1
_refine_ls_restrained_S_all 0.990
_refine_ls_R_factor_all 0.0636
_refine_ls_R_factor_gt 0.0363
_refine_ls_shift/su_max 0.002
_refine_ls_shift/su_mean 0.000
_refine_ls_structure_factor_coef Fsqd
_refine_ls_weighting_details 'calc w=1/[\s^2^(Fo^2^)+(0.0511P)^2^+0.0000P] where P=(Fo^2^+2Fc^2^)/3'
_refine_ls_weighting_scheme calc
_refine_ls_wR_factor_gt 0.0865
_refine_ls_wR_factor_ref 0.0953
_reflns_number_gt 4959
_reflns_number_total 7121
_reflns_threshold_expression >2sigma(I)
_cod_data_source_file cs300488t_si_002.cif
_cod_data_source_block 3a
_cod_original_sg_symbol_H-M Pbca
_cod_database_code 4507136

loop_
_symmetry_equiv_pos_as_xyz
'x, y, z'
'-x+1/2, -y, z+1/2'
'-x, y+1/2, -z+1/2'
'x+1/2, -y+1/2, -z'
'-x, -y, -z'
'x-1/2, y, -z-1/2'
'x, -y-1/2, z-1/2'
'-x-1/2, y-1/2, z'

loop_
_atom_site_label
_atom_site_type_symbol
_atom_site_fract_x
_atom_site_fract_y
_atom_site_fract_z
_atom_site_U_iso_or_equiv
_atom_site_adp_type
_atom_site_occupancy
_atom_site_symmetry_multiplicity
_atom_site_calc_flag
_atom_site_refinement_flags
Cr1 Cr 0.44874(3) 0.203395(19) 0.610018(10) 0.01897(9) Uani 1 1 d .
P1 P 0.40890(5) 0.10747(3) 0.663133(17) 0.01892(13) Uani 1 1 d .
Cl1 Cl 0.32215(5) 0.28897(3) 0.644672(18) 0.02923(14) Uani 1 1 d .
Cl2 Cl 0.56930(5) 0.11790(3) 0.574111(17) 0.02820(14) Uani 1 1 d .
Cl3 Cl 0.61330(5) 0.25657(3) 0.642002(19) 0.03276(15) Uani 1 1 d .
C1 C 0.38900(18) 0.13327(12) 0.71593(6) 0.0214(5) Uani 1 1 d .
C2 C 0.4709(2) 0.11067(15) 0.74499(7) 0.0340(6) Uani 1 1 d .
H2A H 0.5406 0.0823 0.7374 0.041 Uiso 1 1 calc R
C3 C 0.4512(2) 0.12954(16) 0.78544(8) 0.0419(7) Uani 1 1 d .
H3A H 0.5081 0.1145 0.8053 0.050 Uiso 1 1 calc R
C4 C 0.3505(2) 0.16947(15) 0.79685(7) 0.0363(6) Uani 1 1 d .
H4A H 0.3368 0.1809 0.8246 0.044 Uiso 1 1 calc R
C5 C 0.2690(2) 0.19308(14) 0.76820(7) 0.0360(6) Uani 1 1 d .
H5A H 0.1998 0.2217 0.7761 0.043 Uiso 1 1 calc R
C6 C 0.2876(2) 0.17526(14) 0.72809(7) 0.0316(5) Uani 1 1 d .
H6A H 0.2310 0.1917 0.7085 0.038 Uiso 1 1 calc R
C7 C 0.48964(19) 0.01378(12) 0.66299(6) 0.0225(5) Uani 1 1 d .
C8 C 0.6127(2) 0.01623(15) 0.66716(8) 0.0356(6) Uani 1 1 d .
H8A H 0.6526 0.0660 0.6700 0.043 Uiso 1 1 calc R
C9 C 0.6767(2) -0.05470(17) 0.66714(9) 0.0494(8) Uani 1 1 d .
H9A H 0.7605 -0.0536 0.6709 0.059 Uiso 1 1 calc R
C10 C 0.6197(3) -0.12651(16) 0.66168(9) 0.0529(8) Uani 1 1 d .
H10A H 0.6646 -0.1746 0.6611 0.063 Uiso 1 1 calc R
C11 C 0.4984(3) -0.12931(15) 0.65710(9) 0.0472(7) Uani 1 1 d .
H11A H 0.4597 -0.1792 0.6532 0.057 Uiso 1 1 calc R
C12 C 0.4322(2) -0.05943(14) 0.65808(7) 0.0325(6) Uani 1 1 d .
H12A H 0.3480 -0.0614 0.6554 0.039 Uiso 1 1 calc R
N1 N 0.26747(15) 0.08433(10) 0.64894(5) 0.0206(4) Uani 1 1 d D
H1A H 0.2222(16) 0.0570(11) 0.6659(5) 0.025 Uiso 1 1 d D
C13 C 0.22763(17) 0.10375(11) 0.61153(6) 0.0198(4) Uani 1 1 d .
C14 C 0.10245(18) 0.07701(12) 0.60344(6) 0.0209(5) Uani 1 1 d .
C15 C 0.01613(19) 0.13558(14) 0.59671(7) 0.0279(5) Uani 1 1 d .
H15A H 0.0387 0.1900 0.5939 0.034 Uiso 1 1 calc R
C16 C -0.1031(2) 0.11365(15) 0.59417(7) 0.0328(6) Uani 1 1 d .
H16A H -0.1623 0.1532 0.5898 0.039 Uiso 1 1 calc R
C17 C -0.1353(2) 0.03452(15) 0.59797(7) 0.0336(6) Uani 1 1 d .
H17A H -0.2166 0.0197 0.5955 0.040 Uiso 1 1 calc R
C18 C -0.0505(2) -0.02332(15) 0.60537(8) 0.0348(6) Uani 1 1 d .
H18A H -0.0739 -0.0775 0.6084 0.042 Uiso 1 1 calc R
C19 C 0.06965(19) -0.00231(14) 0.60843(7) 0.0292(5) Uani 1 1 d .
H19A H 0.1281 -0.0419 0.6139 0.035 Uiso 1 1 calc R
N2 N 0.29353(14) 0.14595(9) 0.58728(5) 0.0185(4) Uani 1 1 d .
C20 C 0.27093(18) 0.14550(12) 0.54425(6) 0.0217(5) Uani 1 1 d .
C21 C 0.3059(2) 0.07740(14) 0.52232(7) 0.0288(5) Uani 1 1 d .
C22 C 0.3046(2) 0.08079(17) 0.48037(8) 0.0422(6) Uani 1 1 d .
H22A H 0.3291 0.0355 0.4652 0.051 Uiso 1 1 calc R
C23 C 0.2687(2) 0.1487(2) 0.46044(8) 0.0488(7) Uani 1 1 d .
H23A H 0.2713 0.1507 0.4318 0.059 Uiso 1 1 calc R
C24 C 0.2288(2) 0.21388(17) 0.48202(8) 0.0418(7) Uani 1 1 d .
H24A H 0.2012 0.2597 0.4679 0.050 Uiso 1 1 calc R
C25 C 0.2281(2) 0.21399(13) 0.52423(8) 0.0302(5) Uani 1 1 d .
C26 C 0.3436(2) 0.00118(13) 0.54263(8) 0.0355(6) Uani 1 1 d .
H26A H 0.3817 -0.0340 0.5228 0.053 Uiso 1 1 calc R
H26B H 0.2736 -0.0256 0.5540 0.053 Uiso 1 1 calc R
H26C H 0.4000 0.0134 0.5644 0.053 Uiso 1 1 calc R
C27 C 0.1782(2) 0.28521(14) 0.54629(9) 0.0417(7) Uani 1 1 d .
H27A H 0.2053 0.3344 0.5331 0.063 Uiso 1 1 calc R
H27B H 0.2059 0.2846 0.5744 0.063 Uiso 1 1 calc R
H27C H 0.0911 0.2830 0.5457 0.063 Uiso 1 1 calc R
N3 N 0.45701(16) 0.28563(10) 0.56346(6) 0.0246(4) Uani 1 1 d .
C28 C 0.4619(2) 0.33322(14) 0.53953(7) 0.0275(5) Uani 1 1 d .
C29 C 0.4659(3) 0.39596(16) 0.50877(8) 0.0458(7) Uani 1 1 d .
H29A H 0.5488 0.4061 0.5011 0.069 Uiso 1 1 calc R
H29B H 0.4307 0.4450 0.5197 0.069 Uiso 1 1 calc R
H29C H 0.4208 0.3788 0.4850 0.069 Uiso 1 1 calc R
N4 N 0.1525(2) -0.02442(14) 0.70794(7) 0.0539(7) Uani 1 1 d .
C30 C 0.0910(3) -0.07376(16) 0.71819(8) 0.0425(7) Uani 1 1 d .
C31 C 0.0098(3) -0.13663(17) 0.73094(9) 0.0583(9) Uani 1 1 d .
H31A H -0.0210 -0.1646 0.7071 0.087 Uiso 1 1 calc R
H31B H -0.0566 -0.1131 0.7460 0.087 Uiso 1 1 calc R
H31C H 0.0523 -0.1746 0.7483 0.087 Uiso 1 1 calc R

loop_
_atom_site_aniso_label
_atom_site_aniso_U_11
_atom_site_aniso_U_22
_atom_site_aniso_U_33
_atom_site_aniso_U_23
_atom_site_aniso_U_13
_atom_site_aniso_U_12
Cr1 0.01747(17) 0.01607(17) 0.0234(2) 0.00168(14) -0.00267(14) -0.00183(13)
P1 0.0162(3) 0.0191(3) 0.0214(3) 0.0016(2) -0.0013(2) 0.0008(2)
Cl1 0.0317(3) 0.0220(3) 0.0340(3) -0.0049(2) -0.0003(3) 0.0034(2)
Cl2 0.0241(3) 0.0275(3) 0.0330(3) 0.0006(2) 0.0032(2) 0.0033(2)
Cl3 0.0253(3) 0.0360(3) 0.0371(4) 0.0015(3) -0.0108(3) -0.0091(2)
C1 0.0217(11) 0.0201(11) 0.0223(12) 0.0008(9) -0.0006(9) -0.0019(8)
C2 0.0302(13) 0.0434(14) 0.0284(14) -0.0005(12) -0.0030(11) 0.0095(11)
C3 0.0427(16) 0.0574(18) 0.0258(14) -0.0043(13) -0.0093(12) 0.0101(13)
C4 0.0489(16) 0.0374(14) 0.0228(14) -0.0015(11) 0.0029(12) -0.0002(12)
C5 0.0352(14) 0.0394(14) 0.0333(14) -0.0048(12) 0.0078(12) 0.0070(11)
C6 0.0289(12) 0.0369(13) 0.0291(14) -0.0019(11) -0.0009(10) 0.0048(10)
C7 0.0240(11) 0.0235(11) 0.0202(12) 0.0049(9) 0.0028(9) 0.0069(9)
C8 0.0252(12) 0.0392(14) 0.0425(16) 0.0110(12) 0.0035(11) 0.0036(10)
C9 0.0280(14) 0.0581(19) 0.062(2) 0.0244(15) 0.0153(13) 0.0225(13)
C10 0.0546(19) 0.0386(16) 0.066(2) 0.0200(14) 0.0264(16) 0.0279(14)
C11 0.0570(18) 0.0259(13) 0.0588(19) 0.0027(13) 0.0104(15) 0.0089(12)
C12 0.0318(13) 0.0264(12) 0.0393(15) 0.0006(11) 0.0031(11) 0.0053(10)
N1 0.0170(9) 0.0224(9) 0.0224(10) 0.0035(8) -0.0010(8) -0.0018(7)
C13 0.0181(10) 0.0135(9) 0.0278(12) -0.0038(9) -0.0006(9) 0.0037(8)
C14 0.0160(10) 0.0248(11) 0.0218(12) -0.0023(9) 0.0003(9) -0.0015(8)
C15 0.0242(12) 0.0291(12) 0.0305(13) 0.0020(10) -0.0021(10) 0.0004(9)
C16 0.0220(12) 0.0453(15) 0.0313(14) 0.0037(12) -0.0015(10) 0.0069(11)
C17 0.0189(11) 0.0517(16) 0.0302(14) -0.0057(12) -0.0004(10) -0.0083(11)
C18 0.0282(12) 0.0319(13) 0.0445(16) -0.0086(12) 0.0063(11) -0.0102(10)
C19 0.0251(12) 0.0256(12) 0.0368(14) -0.0051(10) 0.0030(11) -0.0007(9)
N2 0.0189(9) 0.0146(8) 0.0220(10) 0.0007(7) -0.0035(7) 0.0003(7)
C20 0.0175(10) 0.0233(11) 0.0243(12) 0.0036(9) -0.0045(9) -0.0044(8)
C21 0.0250(12) 0.0326(12) 0.0289(13) -0.0041(10) -0.0036(10) -0.0075(10)
C22 0.0418(15) 0.0526(17) 0.0321(15) -0.0097(13) -0.0025(12) -0.0092(13)
C23 0.0457(17) 0.074(2) 0.0272(15) 0.0049(15) -0.0076(13) -0.0177(15)
C24 0.0318(14) 0.0507(16) 0.0429(17) 0.0241(14) -0.0177(13) -0.0127(12)
C25 0.0228(12) 0.0291(12) 0.0386(15) 0.0098(11) -0.0103(11) -0.0063(9)
C26 0.0370(14) 0.0218(12) 0.0478(17) -0.0092(11) 0.0035(12) -0.0021(10)
C27 0.0314(14) 0.0255(12) 0.068(2) 0.0151(13) -0.0112(13) 0.0018(10)
N3 0.0255(10) 0.0200(9) 0.0283(11) 0.0019(8) -0.0023(8) -0.0029(8)
C28 0.0267(12) 0.0285(12) 0.0272(13) -0.0008(11) -0.0002(10) 0.0019(10)
C29 0.0557(18) 0.0450(16) 0.0366(16) 0.0182(13) 0.0107(13) 0.0113(14)
N4 0.0715(17) 0.0384(13) 0.0520(16) -0.0032(12) 0.0254(14) -0.0071(12)
C30 0.0578(18) 0.0369(15) 0.0329(16) -0.0058(12) 0.0119(13) 0.0006(13)
C31 0.074(2) 0.0522(18) 0.0485(19) -0.0036(15) 0.0188(17) -0.0217(16)

loop_
_atom_type_symbol
_atom_type_description
_atom_type_scat_dispersion_real
_atom_type_scat_dispersion_imag
_atom_type_scat_source
C C 0.0033 0.0016 'International Tables Vol C Tables 4.2.6.8 and 6.1.1.4'
H H 0.0000 0.0000 'International Tables Vol C Tables 4.2.6.8 and 6.1.1.4'
N N 0.0061 0.0033 'International Tables Vol C Tables 4.2.6.8 and 6.1.1.4'
P P 0.1023 0.0942 'International Tables Vol C Tables 4.2.6.8 and 6.1.1.4'
Cl Cl 0.1484 0.1585 'International Tables Vol C Tables 4.2.6.8 and 6.1.1.4'
Cr Cr 0.3209 0.6236 'International Tables Vol C Tables 4.2.6.8 and 6.1.1.4'

loop_
_geom_angle_atom_site_label_1
_geom_angle_atom_site_label_2
_geom_angle_atom_site_label_3
_geom_angle
N3 Cr1 N2 94.25(7)
N3 Cr1 Cl2 90.15(5)
N2 Cr1 Cl2 91.07(5)
N3 Cr1 Cl3 92.81(5)
N2 Cr1 Cl3 172.81(5)
Cl2 Cr1 Cl3 90.30(2)
N3 Cr1 Cl1 89.14(5)
N2 Cr1 Cl1 87.23(5)
Cl2 Cr1 Cl1 178.10(3)
Cl3 Cr1 Cl1 91.50(2)
N3 Cr1 P1 171.90(5)
N2 Cr1 P1 78.80(5)
Cl2 Cr1 P1 94.09(2)
Cl3 Cr1 P1 94.06(2)
Cl1 Cr1 P1 86.40(2)
N1 P1 C7 105.65(10)
N1 P1 C1 101.84(9)
C7 P1 C1 105.68(10)
N1 P1 Cr1 97.06(6)
C7 P1 Cr1 118.64(7)
C1 P1 Cr1 124.34(7)
C2 C1 C6 118.6(2)
C2 C1 P1 121.50(17)
C6 C1 P1 119.84(17)
C1 C2 C3 120.0(2)
C1 C2 H2A 120.0
C3 C2 H2A 120.0
C4 C3 C2 120.5(2)
C4 C3 H3A 119.7
C2 C3 H3A 119.7
C3 C4 C5 120.0(2)
C3 C4 H4A 120.0
C5 C4 H4A 120.0
C6 C5 C4 120.1(2)
C6 C5 H5A 120.0
C4 C5 H5A 120.0
C5 C6 C1 120.7(2)
C5 C6 H6A 119.6
C1 C6 H6A 119.6
C8 C7 C12 119.9(2)
C8 C7 P1 118.18(17)
C12 C7 P1 121.96(16)
C9 C8 C7 119.3(2)
C9 C8 H8A 120.3
C7 C8 H8A 120.3
C10 C9 C8 120.5(2)
C10 C9 H9A 119.8
C8 C9 H9A 119.8
C11 C10 C9 120.5(2)
C11 C10 H10A 119.8
C9 C10 H10A 119.8
C10 C11 C12 120.1(3)
C10 C11 H11A 120.0
C12 C11 H11A 120.0
C11 C12 C7 119.7(2)
C11 C12 H12A 120.1
C7 C12 H12A 120.1
C13 N1 P1 120.38(14)
C13 N1 H1A 121.0(14)
P1 N1 H1A 118.6(14)
N2 C13 N1 120.38(18)
N2 C13 C14 125.85(19)
N1 C13 C14 113.63(18)
C19 C14 C15 120.40(19)
C19 C14 C13 120.88(19)
C15 C14 C13 118.03(18)
C16 C15 C14 119.5(2)
C16 C15 H15A 120.2
C14 C15 H15A 120.2
C17 C16 C15 120.1(2)
C17 C16 H16A 120.0
C15 C16 H16A 120.0
C16 C17 C18 120.6(2)
C16 C17 H17A 119.7
C18 C17 H17A 119.7
C17 C18 C19 120.2(2)
C17 C18 H18A 119.9
C19 C18 H18A 119.9
C14 C19 C18 119.2(2)
C14 C19 H19A 120.4
C18 C19 H19A 120.4
C13 N2 C20 120.32(17)
C13 N2 Cr1 119.57(14)
C20 N2 Cr1 119.61(13)
C21 C20 C25 120.8(2)
C21 C20 N2 117.57(18)
C25 C20 N2 121.24(19)
C22 C21 C20 118.6(2)
C22 C21 C26 119.0(2)
C20 C21 C26 122.4(2)
C23 C22 C21 121.1(3)
C23 C22 H22A 119.5
C21 C22 H22A 119.5
C22 C23 C24 120.1(2)
C22 C23 H23A 120.0
C24 C23 H23A 120.0
C23 C24 C25 121.4(2)
C23 C24 H24A 119.3
C25 C24 H24A 119.3
C24 C25 C20 117.9(2)
C24 C25 C27 119.2(2)
C20 C25 C27 122.9(2)
C21 C26 H26A 109.5
C21 C26 H26B 109.5
H26A C26 H26B 109.5
C21 C26 H26C 109.5
H26A C26 H26C 109.5
H26B C26 H26C 109.5
C25 C27 H27A 109.5
C25 C27 H27B 109.5
H27A C27 H27B 109.5
C25 C27 H27C 109.5
H27A C27 H27C 109.5
H27B C27 H27C 109.5
C28 N3 Cr1 176.59(18)
N3 C28 C29 178.8(3)
C28 C29 H29A 109.5
C28 C29 H29B 109.5
H29A C29 H29B 109.5
C28 C29 H29C 109.5
H29A C29 H29C 109.5
H29B C29 H29C 109.5
N4 C30 C31 178.9(4)
C30 C31 H31A 109.5
C30 C31 H31B 109.5
H31A C31 H31B 109.5
C30 C31 H31C 109.5
H31A C31 H31C 109.5
H31B C31 H31C 109.5

loop_
_geom_bond_atom_site_label_1
_geom_bond_atom_site_label_2
_geom_bond_distance
Cr1 N3 2.0682(19)
Cr1 N2 2.1286(16)
Cr1 Cl2 2.3008(6)
Cr1 Cl3 2.3086(6)
Cr1 Cl1 2.3215(6)
Cr1 P1 2.4225(7)
P1 N1 1.7014(17)
P1 C7 1.812(2)
P1 C1 1.814(2)
C1 C2 1.384(3)
C1 C6 1.397(3)
C2 C3 1.393(3)
C2 H2A 0.9500
C3 C4 1.366(3)
C3 H3A 0.9500
C4 C5 1.377(3)
C4 H4A 0.9500
C5 C6 1.376(3)
C5 H5A 0.9500
C6 H6A 0.9500
C7 C8 1.390(3)
C7 C12 1.394(3)
C8 C9 1.388(3)
C8 H8A 0.9500
C9 C10 1.374(4)
C9 H9A 0.9500
C10 C11 1.372(4)
C10 H10A 0.9500
C11 C12 1.386(3)
C11 H11A 0.9500
C12 H12A 0.9500
N1 C13 1.356(3)
N1 H1A 0.885(5)
C13 N2 1.300(3)
C13 C14 1.500(3)
C14 C19 1.388(3)
C14 C15 1.397(3)
C15 C16 1.391(3)
C15 H15A 0.9500
C16 C17 1.379(3)
C16 H16A 0.9500
C17 C18 1.380(3)
C17 H17A 0.9500
C18 C19 1.399(3)
C18 H18A 0.9500
C19 H19A 0.9500
N2 C20 1.447(3)
C20 C21 1.407(3)
C20 C25 1.409(3)
C21 C22 1.390(3)
C21 C26 1.503(3)
C22 C23 1.374(4)
C22 H22A 0.9500
C23 C24 1.380(4)
C23 H23A 0.9500
C24 C25 1.397(3)
C24 H24A 0.9500
C25 C27 1.506(3)
C26 H26A 0.9800
C26 H26B 0.9800
C26 H26C 0.9800
C27 H27A 0.9800
C27 H27B 0.9800
C27 H27C 0.9800
N3 C28 1.124(3)
C28 C29 1.463(3)
C29 H29A 0.9800
C29 H29B 0.9800
C29 H29C 0.9800
N4 C30 1.129(3)
C30 C31 1.455(4)
C31 H31A 0.9800
C31 H31B 0.9800
C31 H31C 0.9800

loop_
_geom_hbond_atom_site_label_D
_geom_hbond_atom_site_label_H
_geom_hbond_atom_site_label_A
_geom_hbond_distance_DH
_geom_hbond_distance_HA
_geom_hbond_distance_DA
_geom_hbond_angle_DHA
N1 H1A N4 0.885(5) 2.099(8) 2.965(3) 166(2)

loop_
_geom_torsion_atom_site_label_1
_geom_torsion_atom_site_label_2
_geom_torsion_atom_site_label_3
_geom_torsion_atom_site_label_4
_geom_torsion
N3 Cr1 P1 N1 16.4(4)
N2 Cr1 P1 N1 -14.75(8)
Cl2 Cr1 P1 N1 -105.03(6)
Cl3 Cr1 P1 N1 164.38(6)
Cl1 Cr1 P1 N1 73.13(6)
N3 Cr1 P1 C7 128.6(4)
N2 Cr1 P1 C7 97.43(10)
Cl2 Cr1 P1 C7 7.15(9)
Cl3 Cr1 P1 C7 -83.45(9)
Cl1 Cr1 P1 C7 -174.69(9)
N3 Cr1 P1 C1 -93.2(4)
N2 Cr1 P1 C1 -124.32(10)
Cl2 Cr1 P1 C1 145.40(9)
Cl3 Cr1 P1 C1 54.80(9)
Cl1 Cr1 P1 C1 -36.44(9)
N1 P1 C1 C2 140.46(19)
C7 P1 C1 C2 30.3(2)
Cr1 P1 C1 C2 -112.36(18)
N1 P1 C1 C6 -37.99(19)
C7 P1 C1 C6 -148.19(18)
Cr1 P1 C1 C6 69.19(19)
C6 C1 C2 C3 0.3(4)
P1 C1 C2 C3 -178.2(2)
C1 C2 C3 C4 0.8(4)
C2 C3 C4 C5 -1.5(4)
C3 C4 C5 C6 1.2(4)
C4 C5 C6 C1 -0.1(4)
C2 C1 C6 C5 -0.7(3)
P1 C1 C6 C5 177.83(18)
N1 P1 C7 C8 169.83(18)
C1 P1 C7 C8 -82.7(2)
Cr1 P1 C7 C8 62.5(2)
N1 P1 C7 C12 -8.9(2)
C1 P1 C7 C12 98.5(2)
Cr1 P1 C7 C12 -116.29(18)
C12 C7 C8 C9 -1.2(4)
P1 C7 C8 C9 -180.0(2)
C7 C8 C9 C10 2.2(4)
C8 C9 C10 C11 -1.5(4)
C9 C10 C11 C12 -0.2(4)
C10 C11 C12 C7 1.2(4)
C8 C7 C12 C11 -0.5(4)
P1 C7 C12 C11 178.3(2)
C7 P1 N1 C13 -106.36(17)
C1 P1 N1 C13 143.43(16)
Cr1 P1 N1 C13 16.08(16)
P1 N1 C13 N2 -5.6(3)
P1 N1 C13 C14 178.28(14)
N2 C13 C14 C19 129.6(2)
N1 C13 C14 C19 -54.5(3)
N2 C13 C14 C15 -59.8(3)
N1 C13 C14 C15 116.0(2)
C19 C14 C15 C16 -1.4(3)
C13 C14 C15 C16 -172.0(2)
C14 C15 C16 C17 -0.5(4)
C15 C16 C17 C18 1.7(4)
C16 C17 C18 C19 -1.1(4)
C15 C14 C19 C18 2.0(3)
C13 C14 C19 C18 172.3(2)
C17 C18 C19 C14 -0.8(4)
N1 C13 N2 C20 160.10(18)
C14 C13 N2 C20 -24.3(3)
N1 C13 N2 Cr1 -11.8(2)
C14 C13 N2 Cr1 163.77(15)
N3 Cr1 N2 C13 -159.10(15)
Cl2 Cr1 N2 C13 110.66(14)
Cl3 Cr1 N2 C13 9.7(5)
Cl1 Cr1 N2 C13 -70.17(14)
P1 Cr1 N2 C13 16.71(14)
N3 Cr1 N2 C20 28.94(15)
Cl2 Cr1 N2 C20 -61.29(14)
Cl3 Cr1 N2 C20 -162.2(3)
Cl1 Cr1 N2 C20 117.87(14)
P1 Cr1 N2 C20 -155.25(14)
C13 N2 C20 C21 -75.1(2)
Cr1 N2 C20 C21 96.78(19)
C13 N2 C20 C25 112.0(2)
Cr1 N2 C20 C25 -76.1(2)
C25 C20 C21 C22 4.1(3)
N2 C20 C21 C22 -168.85(19)
C25 C20 C21 C26 -175.5(2)
N2 C20 C21 C26 11.6(3)
C20 C21 C22 C23 -0.8(4)
C26 C21 C22 C23 178.8(2)
C21 C22 C23 C24 -2.4(4)
C22 C23 C24 C25 2.5(4)
C23 C24 C25 C20 0.7(3)
C23 C24 C25 C27 -177.1(2)
C21 C20 C25 C24 -4.0(3)
N2 C20 C25 C24 168.7(2)
C21 C20 C25 C27 173.7(2)
N2 C20 C25 C27 -13.6(3)
N2 Cr1 N3 C28 129(3)
Cl2 Cr1 N3 C28 -140(3)
Cl3 Cr1 N3 C28 -50(3)
Cl1 Cr1 N3 C28 41(3)
P1 Cr1 N3 C28 98(3)
Cr1 N3 C28 C29 -58(15)
